data_2001594
loop_
_publ_author_name
'Sawka-Dobrowolska, W.'
'Matczak-Jon, E.'
'Dembkowski, L.'

_publ_section_title
;
 Structure of 1-amino-3-(methylthio)propylphosphonic acid
;
_journal_issue 6
_journal_name_full 'Acta Crystallographica Section C'
_journal_page_first 1111
_journal_page_last 1113
_journal_paper_doi 10.1107/S0108270192003937
_journal_volume 49
_journal_year 1993
_chemical_formula_sum 'C4 H12 N O3 P S'
_chemical_formula_weight 185.18
_symmetry_cell_setting monoclinic
_symmetry_space_group_name_Hall '-P 2ybc'
_symmetry_space_group_name_H-M 'P 1 21/c 1'
_cell_angle_alpha 90
_cell_angle_beta 97.93(4)
_cell_angle_gamma 90
_cell_formula_units_Z 4
_cell_length_a 14.508(8)
_cell_length_b 6.095(4)
_cell_length_c 9.532(5)
_cell_volume 834.8(8)
_diffrn_radiation_type Cu
_diffrn_radiation_wavelength 1.5418
_exptl_absorpt_coefficient_mu 4.8
_exptl_crystal_density_diffrn 1.4730(10)
_exptl_crystal_density_meas 1.470(10)
_exptl_crystal_F_000 392
_cod_data_source_file ha0067.cif
_cod_data_source_block ha0067_structure_1_of_1
_cod_original_cell_volume 834.8
_cod_original_formula_sum 'C4 H12 N1 O3 P1 S1'
_cod_database_code 2001594

loop_
_atom_site_label
_atom_site_fract_x
_atom_site_fract_y
_atom_site_fract_z
P .11200(10) .17820(10) .38520(10)
S .37820(10) -.0450(2) .33510(10)
O(1) .1705(2) .2924(3) .2803(2)
O(2) .1313(2) .3064(3) .5215(2)
O(3) .0123(2) .1495(3) .3276(2)
N .0879(2) -.2535(4) .4433(3)
C(1) .1626(2) -.0999(4) .4112(3)
C(2) .2466(3) -.1184(5) .5210(4)
C(3) .3290(3) .0189(7) .4920(5)
C(4) .4293(6) -.3034(13) .3857(9)
H(1) .153(3) .273(5) .209(4)
H(2) .191(2) -.136(5) .322(3)
H(3) .041(2) -.215(5) .513(3)
H(4) .114(2) -.402(5) .462(3)
H(5) .044(3) -.263(6) .380(4)
H(6) .265(3) -.286(6) .518(3)
H(7) .226(3) -.070(6) .626(4)
H(8) .376(3) .001(7) .562(5)
H(9) .316(4) .185(9) .479(5)
H(10) .474(4) -.343(9) .332(6)
H(11) .371(3) -.422(5) .364(4)
H(12) .454(4) -.311(9) .497(6)

loop_
_geom_bond_atom_site_label_1
_geom_bond_atom_site_label_2
_geom_bond_distance
P O(1) 1.562(2)
P O(2) 1.509(2)
P O(3) 1.484(2)
P C(1) 1.850(3)
C(1) C(2) 1.498(5)
C(1) N 1.495(4)
C(2) C(3) 1.515(6)
C(3) S 1.786(5)
C(4) S 1.779(8)
